data_2232866
loop_
_publ_author_name
'Guo, Jian-Hua'

_publ_section_title
;
 Di-\m-acetato-\k^4^<i>O</i>:<i>O</i>-bis{(acetato-\k^2^<i>O</i>,<i>O</i>')bis[3-(1<i>H</i>-imidazol-1-yl-\k<i>N</i>^3^)-1-phenylpropan-1-one]cadmium}
 tetrahydrate
;
_journal_coeditor_code MW2039
_journal_issue 12
_journal_name_full 'Acta Crystallographica Section E'
_journal_page_first m1884
_journal_paper_doi 10.1107/S1600536811050021
_journal_volume 67
_journal_year 2011
_chemical_formula_iupac '[Cd2 (C2 H3 O2)4 (C12 H12 N2 O)4], 4H2 O'
_chemical_formula_moiety 'C56 H60 Cd2 N8 O12, 4(H2 O)'
_chemical_formula_sum 'C56 H68 Cd2 N8 O16'
_chemical_formula_weight 1333.98
_chemical_name_systematic
;
Di-\m-acetato-\k^4^<i>O</i>:<i>O</i>-bis{(acetato-
\k^2^<i>O</i>,<i>O</i>')bis[3-(1<i>H</i>-imidazol-1-yl-
\k<i>N</i>^3^)-1-phenylpropan-1-one]cadmium} tetrahydrate
;
_space_group_IT_number 14
_symmetry_cell_setting monoclinic
_symmetry_space_group_name_Hall '-P 2ybc'
_symmetry_space_group_name_H-M 'P 1 21/c 1'
_atom_sites_solution_hydrogens geom
_atom_sites_solution_primary direct
_atom_sites_solution_secondary difmap
_cell_angle_alpha 90.00
_cell_angle_beta 112.036(2)
_cell_angle_gamma 90.00
_cell_formula_units_Z 2
_cell_length_a 18.818(3)
_cell_length_b 10.6490(17)
_cell_length_c 15.864(3)
_cell_measurement_reflns_used 4777
_cell_measurement_temperature 296(2)
_cell_measurement_theta_max 25.42
_cell_measurement_theta_min 2.57
_cell_volume 2946.8(9)
_computing_cell_refinement 'SAINT (Bruker, 2003)'
_computing_data_collection 'APEX2 (Bruker, 2003)'
_computing_data_reduction 'SAINT Bruker, (2003)'
_computing_molecular_graphics 'SHELXTL (Sheldrick, 2008) and DIAMOND (Brandenburg & Berndt, 1999)'
_computing_publication_material 'SHELXTL (Sheldrick, 2008)'
_computing_structure_refinement 'SHELXL97 (Sheldrick, 2008)'
_computing_structure_solution 'SHELXS97 (Sheldrick, 2008)'
_diffrn_ambient_temperature 296(2)
_diffrn_measured_fraction_theta_full 0.990
_diffrn_measured_fraction_theta_max 0.971
_diffrn_measurement_device_type 'Bruker APEXII CCD area-detector'
_diffrn_measurement_method 'phi and omega scans'
_diffrn_radiation_monochromator graphite
_diffrn_radiation_source 'fine-focus sealed tube'
_diffrn_radiation_type MoK\a
_diffrn_radiation_wavelength 0.71073
_diffrn_reflns_av_R_equivalents 0.0267
_diffrn_reflns_av_sigmaI/netI 0.0382
_diffrn_reflns_limit_h_max 24
_diffrn_reflns_limit_h_min -24
_diffrn_reflns_limit_k_max 7
_diffrn_reflns_limit_k_min -13
_diffrn_reflns_limit_l_max 20
_diffrn_reflns_limit_l_min -19
_diffrn_reflns_number 17422
_diffrn_reflns_theta_full 27.00
_diffrn_reflns_theta_max 27.86
_diffrn_reflns_theta_min 2.24
_exptl_absorpt_coefficient_mu 0.796
_exptl_absorpt_correction_T_max 0.8571
_exptl_absorpt_correction_T_min 0.8079
_exptl_absorpt_correction_type multi-scan
_exptl_absorpt_process_details '(SADABS; Sheldrick, 1996)'
_exptl_crystal_colour colorless
_exptl_crystal_density_diffrn 1.503
_exptl_crystal_density_method 'not measured'
_exptl_crystal_description block
_exptl_crystal_F_000 1368
_exptl_crystal_size_max 0.28
_exptl_crystal_size_mid 0.22
_exptl_crystal_size_min 0.20
_refine_diff_density_max 0.525
_refine_diff_density_min -0.459
_refine_ls_extinction_method none
_refine_ls_goodness_of_fit_ref 0.995
_refine_ls_hydrogen_treatment constr
_refine_ls_matrix_type full
_refine_ls_number_parameters 372
_refine_ls_number_reflns 6806
_refine_ls_number_restraints 1
_refine_ls_restrained_S_all 0.999
_refine_ls_R_factor_all 0.0621
_refine_ls_R_factor_gt 0.0309
_refine_ls_shift/su_max 0.004
_refine_ls_shift/su_mean 0.000
_refine_ls_structure_factor_coef Fsqd
_refine_ls_weighting_details 'calc w=1/[\s^2^(Fo^2^)+(0.0307P)^2^+1.0868P] where P=(Fo^2^+2Fc^2^)/3'
_refine_ls_weighting_scheme calc
_refine_ls_wR_factor_gt 0.0647
_refine_ls_wR_factor_ref 0.0772
_reflns_number_gt 4666
_reflns_number_total 6806
_reflns_threshold_expression I>2sigma(I)
_cod_data_source_file mw2039.cif
_cod_data_source_block I
_cod_original_cell_volume 2946.8(8)
_cod_original_sg_symbol_H-M 'P 21/c'
_cod_database_code 2232866
_cod_database_fobs_code 2232866

loop_
_symmetry_equiv_pos_as_xyz
'x, y, z'
'-x, y+1/2, -z+1/2'
'-x, -y, -z'
'x, -y-1/2, z-1/2'

loop_
_atom_site_type_symbol
_atom_site_label
_atom_site_fract_x
_atom_site_fract_y
_atom_site_fract_z
_atom_site_U_iso_or_equiv
_atom_site_adp_type
_atom_site_calc_flag
_atom_site_refinement_flags
_atom_site_occupancy
_atom_site_symmetry_multiplicity
Cd Cd1 0.421249(10) 0.990415(18) 1.052021(12) 0.03958(7) Uani d U 1 1
O O1 0.08650(12) 0.52281(17) 0.69389(16) 0.0617(6) Uani d . 1 1
O O2 0.09479(14) 1.4665(2) 1.14769(16) 0.0664(6) Uani d . 1 1
O O3 0.50729(12) 0.9464(2) 1.20070(14) 0.0602(5) Uani d U 1 1
O O4 0.41427(12) 0.80882(18) 1.14306(14) 0.0577(5) Uani d . 1 1
O O5 0.51810(10) 0.86982(17) 1.00202(13) 0.0477(5) Uani d . 1 1
O O6 0.62749(11) 0.76847(17) 1.04134(15) 0.0548(5) Uani d . 1 1
O O7 0.37028(13) 0.5542(2) 0.13904(16) 0.0776(7) Uani d . 1 1
H H7A 0.4013 0.5150 0.1847 0.116 Uiso d R 1 1
H H7B 0.3785 0.6323 0.1363 0.116 Uiso d R 1 1
O O8 0.69937(13) 0.5343(2) 0.04085(17) 0.0788(7) Uani d . 1 1
H H8A 0.6793 0.5019 -0.0118 0.118 Uiso d R 1 1
H H8B 0.6753 0.5955 0.0522 0.118 Uiso d R 1 1
N N1 0.33866(12) 0.9077(2) 0.92267(14) 0.0397(5) Uani d . 1 1
N N2 0.25575(12) 0.7856(2) 0.82184(15) 0.0411(5) Uani d . 1 1
N N3 0.33891(13) 1.0771(2) 1.11710(16) 0.0458(5) Uani d . 1 1
N N4 0.26263(13) 1.2047(2) 1.15386(16) 0.0478(6) Uani d . 1 1
C C1 -0.07134(16) 0.5507(3) 0.6383(2) 0.0521(7) Uani d . 1 1
H H1 -0.0525 0.4736 0.6285 0.062 Uiso calc R 1 1
C C2 -0.14918(18) 0.5682(3) 0.6113(2) 0.0621(9) Uani d . 1 1
H H2 -0.1825 0.5029 0.5833 0.075 Uiso calc R 1 1
C C3 -0.17788(17) 0.6812(3) 0.6253(2) 0.0575(8) Uani d . 1 1
H H3 -0.2305 0.6925 0.6070 0.069 Uiso calc R 1 1
C C4 -0.12871(17) 0.7779(3) 0.6664(2) 0.0585(8) Uani d . 1 1
H H4 -0.1482 0.8548 0.6754 0.070 Uiso calc R 1 1
C C5 -0.05019(16) 0.7610(3) 0.6943(2) 0.0506(7) Uani d . 1 1
H H5 -0.0171 0.8264 0.7228 0.061 Uiso calc R 1 1
C C6 -0.02075(15) 0.6472(2) 0.68013(18) 0.0404(6) Uani d . 1 1
C C7 0.06321(15) 0.6234(2) 0.70880(18) 0.0412(6) Uani d . 1 1
C C8 0.11922(14) 0.7264(2) 0.75563(18) 0.0421(6) Uani d . 1 1
H H8A' 0.1106 0.7533 0.8094 0.051 Uiso calc R 1 1
H H8B' 0.1104 0.7979 0.7151 0.051 Uiso calc R 1 1
C C9 0.20162(15) 0.6829(2) 0.7829(2) 0.0460(7) Uani d . 1 1
H H9A 0.2116 0.6157 0.8271 0.055 Uiso calc R 1 1
H H9B 0.2092 0.6499 0.7299 0.055 Uiso calc R 1 1
C C10 0.27050(18) 0.8835(3) 0.77606(19) 0.0588(8) Uani d . 1 1
H H10 0.2492 0.8969 0.7136 0.071 Uiso calc R 1 1
C C11 0.32162(17) 0.9573(3) 0.8380(2) 0.0535(8) Uani d . 1 1
H H11 0.3423 1.0308 0.8253 0.064 Uiso calc R 1 1
C C12 0.29864(15) 0.8039(3) 0.91023(18) 0.0435(6) Uani d . 1 1
H H12 0.2998 0.7497 0.9567 0.052 Uiso calc R 1 1
C C13 0.2737(2) 1.1008(3) 1.2069(3) 0.0884(14) Uani d . 1 1
H H13 0.2532 1.0861 1.2511 0.106 Uiso calc R 1 1
C C14 0.3193(2) 1.0238(3) 1.1839(3) 0.0791(12) Uani d . 1 1
H H14 0.3355 0.9452 1.2095 0.095 Uiso calc R 1 1
C C15 0.30280(15) 1.1856(3) 1.10107(19) 0.0456(7) Uani d . 1 1
H H15 0.3050 1.2428 1.0578 0.055 Uiso calc R 1 1
C C16 0.21135(17) 1.3088(3) 1.1499(2) 0.0533(7) Uani d . 1 1
H H16A 0.2235 1.3793 1.1189 0.064 Uiso calc R 1 1
H H16B 0.2189 1.3352 1.2112 0.064 Uiso calc R 1 1
C C17 0.12822(16) 1.2713(3) 1.1001(2) 0.0529(7) Uani d . 1 1
H H17A 0.1193 1.2571 1.0366 0.063 Uiso calc R 1 1
H H17B 0.1188 1.1928 1.1252 0.063 Uiso calc R 1 1
C C18 0.07216(17) 1.3690(3) 1.10664(19) 0.0496(7) Uani d . 1 1
C C19 -0.01133(18) 1.3416(3) 1.0617(2) 0.0528(8) Uani d . 1 1
C C20 -0.03927(19) 1.2307(4) 1.0159(2) 0.0643(9) Uani d . 1 1
H H20 -0.0052 1.1694 1.0127 0.077 Uiso calc R 1 1
C C21 -0.1179(2) 1.2100(4) 0.9745(2) 0.0803(11) Uani d . 1 1
H H21 -0.1363 1.1349 0.9442 0.096 Uiso calc R 1 1
C C22 -0.1684(2) 1.3016(6) 0.9789(3) 0.0948(15) Uani d . 1 1
H H22 -0.2209 1.2887 0.9508 0.114 Uiso calc R 1 1
C C23 -0.1412(3) 1.4115(5) 1.0246(3) 0.0941(15) Uani d . 1 1
H H23 -0.1755 1.4725 1.0278 0.113 Uiso calc R 1 1
C C24 -0.0635(2) 1.4325(4) 1.0659(2) 0.0701(10) Uani d . 1 1
H H24 -0.0456 1.5074 1.0967 0.084 Uiso calc R 1 1
C C25 0.4710(2) 0.8497(3) 1.2087(2) 0.0580(8) Uani d . 1 1
C C26 0.4947(2) 0.7839(4) 1.2998(2) 0.0951(13) Uani d . 1 1
H H26A 0.4505 0.7716 1.3152 0.143 Uiso calc R 1 1
H H26B 0.5316 0.8344 1.3456 0.143 Uiso calc R 1 1
H H26C 0.5170 0.7040 1.2962 0.143 Uiso calc R 1 1
C C27 0.55988(16) 0.7733(2) 1.03291(19) 0.0414(6) Uani d . 1 1
C C28 0.5239(2) 0.6615(3) 1.0586(3) 0.0913(14) Uani d . 1 1
H H28A 0.5395 0.5864 1.0368 0.137 Uiso calc R 1 1
H H28B 0.4691 0.6690 1.0319 0.137 Uiso calc R 1 1
H H28C 0.5402 0.6574 1.1236 0.137 Uiso calc R 1 1

loop_
_atom_site_aniso_label
_atom_site_aniso_U_11
_atom_site_aniso_U_22
_atom_site_aniso_U_33
_atom_site_aniso_U_12
_atom_site_aniso_U_13
_atom_site_aniso_U_23
Cd1 0.03298(11) 0.04915(12) 0.03321(10) -0.00241(9) 0.00850(8) -0.00217(9)
O1 0.0458(12) 0.0424(11) 0.0913(17) -0.0026(9) 0.0192(12) -0.0128(11)
O2 0.0781(16) 0.0553(13) 0.0701(15) 0.0154(11) 0.0328(13) -0.0027(12)
O3 0.0589(14) 0.0645(13) 0.0470(10) 0.0096(11) 0.0079(9) 0.0076(10)
O4 0.0689(15) 0.0505(12) 0.0467(12) 0.0119(10) 0.0136(11) 0.0053(10)
O5 0.0434(12) 0.0385(10) 0.0631(13) 0.0043(8) 0.0221(10) 0.0011(9)
O6 0.0438(12) 0.0479(11) 0.0779(15) 0.0059(9) 0.0289(11) 0.0033(10)
O7 0.0796(17) 0.0774(15) 0.0695(16) -0.0069(13) 0.0209(13) -0.0040(13)
O8 0.0659(16) 0.0728(15) 0.0851(18) 0.0276(12) 0.0138(13) -0.0040(13)
N1 0.0307(12) 0.0490(13) 0.0354(12) -0.0030(10) 0.0078(10) -0.0028(10)
N2 0.0321(12) 0.0442(12) 0.0399(12) -0.0049(9) 0.0055(10) -0.0018(10)
N3 0.0411(14) 0.0507(13) 0.0474(14) 0.0069(11) 0.0187(11) 0.0059(11)
N4 0.0452(14) 0.0506(13) 0.0537(14) 0.0103(11) 0.0254(12) 0.0086(12)
C1 0.0436(17) 0.0450(15) 0.063(2) -0.0082(13) 0.0152(15) -0.0032(14)
C2 0.0427(19) 0.069(2) 0.069(2) -0.0175(16) 0.0144(16) -0.0054(18)
C3 0.0347(17) 0.082(2) 0.0534(19) -0.0001(16) 0.0144(14) 0.0067(17)
C4 0.0493(19) 0.0628(19) 0.061(2) 0.0084(15) 0.0184(16) -0.0030(16)
C5 0.0412(17) 0.0498(16) 0.0554(18) -0.0030(13) 0.0118(14) -0.0066(14)
C6 0.0377(15) 0.0437(14) 0.0388(15) -0.0051(12) 0.0131(12) 0.0006(12)
C7 0.0401(16) 0.0377(14) 0.0431(15) -0.0042(11) 0.0126(13) 0.0014(12)
C8 0.0372(15) 0.0396(14) 0.0453(16) -0.0041(11) 0.0106(13) -0.0029(12)
C9 0.0390(16) 0.0398(14) 0.0528(17) -0.0060(12) 0.0101(13) -0.0069(13)
C10 0.069(2) 0.0658(19) 0.0327(15) -0.0226(16) 0.0082(15) 0.0039(14)
C11 0.0566(19) 0.0522(17) 0.0440(16) -0.0187(14) 0.0101(14) 0.0048(14)
C12 0.0349(15) 0.0516(16) 0.0396(15) -0.0042(12) 0.0091(12) 0.0055(12)
C13 0.105(3) 0.082(3) 0.117(3) 0.042(2) 0.087(3) 0.050(2)
C14 0.092(3) 0.067(2) 0.109(3) 0.033(2) 0.072(3) 0.041(2)
C15 0.0405(16) 0.0544(17) 0.0425(16) 0.0034(13) 0.0164(13) 0.0082(13)
C16 0.056(2) 0.0467(16) 0.062(2) 0.0089(14) 0.0275(16) 0.0016(14)
C17 0.0543(19) 0.0532(17) 0.0546(18) 0.0115(14) 0.0244(15) -0.0007(14)
C18 0.058(2) 0.0533(17) 0.0430(16) 0.0172(15) 0.0255(15) 0.0116(14)
C19 0.0548(19) 0.068(2) 0.0425(17) 0.0206(16) 0.0257(15) 0.0180(15)
C20 0.051(2) 0.095(3) 0.0479(19) 0.0126(19) 0.0204(16) 0.0090(18)
C21 0.060(2) 0.129(3) 0.050(2) -0.001(2) 0.0185(18) 0.009(2)
C22 0.053(2) 0.179(5) 0.055(2) 0.022(3) 0.023(2) 0.046(3)
C23 0.073(3) 0.147(4) 0.077(3) 0.060(3) 0.046(3) 0.057(3)
C24 0.069(3) 0.087(2) 0.067(2) 0.0357(19) 0.040(2) 0.0285(19)
C25 0.066(2) 0.0524(19) 0.0524(19) 0.0215(16) 0.0184(18) 0.0097(15)
C26 0.116(3) 0.083(3) 0.058(2) 0.007(2) 0.001(2) 0.029(2)
C27 0.0458(17) 0.0341(13) 0.0492(16) -0.0003(12) 0.0233(14) -0.0051(12)
C28 0.097(3) 0.0394(18) 0.172(4) 0.0031(18) 0.090(3) 0.010(2)

loop_
_atom_type_symbol
_atom_type_description
_atom_type_scat_dispersion_real
_atom_type_scat_dispersion_imag
_atom_type_scat_source
C C 0.0033 0.0016 'International Tables Vol C Tables 4.2.6.8 and 6.1.1.4'
H H 0.0000 0.0000 'International Tables Vol C Tables 4.2.6.8 and 6.1.1.4'
N N 0.0061 0.0033 'International Tables Vol C Tables 4.2.6.8 and 6.1.1.4'
O O 0.0106 0.0060 'International Tables Vol C Tables 4.2.6.8 and 6.1.1.4'
Cd Cd -0.8075 1.2024 'International Tables Vol C Tables 4.2.6.8 and 6.1.1.4'

loop_
_geom_angle_atom_site_label_1
_geom_angle_atom_site_label_2
_geom_angle_atom_site_label_3
_geom_angle_site_symmetry_1
_geom_angle_site_symmetry_3
_geom_angle
O5 Cd1 N1 3_677 . 100.91(7)
O5 Cd1 N3 3_677 . 115.03(7)
N1 Cd1 N3 . . 102.24(8)
O5 Cd1 O3 3_677 . 105.01(8)
N1 Cd1 O3 . . 145.14(8)
N3 Cd1 O3 . . 87.54(8)
O5 Cd1 O4 3_677 . 154.40(7)
N1 Cd1 O4 . . 93.31(8)
N3 Cd1 O4 . . 82.00(7)
O3 Cd1 O4 . . 54.55(8)
O5 Cd1 O5 3_677 . 72.10(7)
N1 Cd1 O5 . . 81.39(7)
N3 Cd1 O5 . . 170.77(7)
O3 Cd1 O5 . . 84.80(7)
O4 Cd1 O5 . . 89.35(6)
O5 Cd1 C25 3_677 . 131.37(9)
N1 Cd1 C25 . . 119.91(10)
N3 Cd1 C25 . . 82.74(8)
O3 Cd1 C25 . . 27.40(9)
O4 Cd1 C25 . . 27.21(8)
O5 Cd1 C25 . . 88.09(8)
C25 O3 Cd1 . . 93.93(19)
C25 O4 Cd1 . . 89.92(19)
C27 O5 Cd1 . 3_677 110.77(16)
C27 O5 Cd1 . . 133.36(17)
Cd1 O5 Cd1 3_677 . 107.90(7)
H7A O7 H7B . . 116.4
H8A O8 H8B . . 116.3
C12 N1 C11 . . 105.6(2)
C12 N1 Cd1 . . 129.21(18)
C11 N1 Cd1 . . 125.20(18)
C12 N2 C10 . . 106.5(2)
C12 N2 C9 . . 126.8(2)
C10 N2 C9 . . 126.7(2)
C15 N3 C14 . . 104.1(2)
C15 N3 Cd1 . . 129.63(18)
C14 N3 Cd1 . . 126.21(19)
C15 N4 C13 . . 105.9(2)
C15 N4 C16 . . 127.6(2)
C13 N4 C16 . . 126.3(2)
C2 C1 C6 . . 120.5(3)
C2 C1 H1 . . 119.7
C6 C1 H1 . . 119.7
C3 C2 C1 . . 120.4(3)
C3 C2 H2 . . 119.8
C1 C2 H2 . . 119.8
C2 C3 C4 . . 119.9(3)
C2 C3 H3 . . 120.1
C4 C3 H3 . . 120.1
C3 C4 C5 . . 120.2(3)
C3 C4 H4 . . 119.9
C5 C4 H4 . . 119.9
C4 C5 C6 . . 120.3(3)
C4 C5 H5 . . 119.9
C6 C5 H5 . . 119.9
C5 C6 C1 . . 118.7(3)
C5 C6 C7 . . 122.7(2)
C1 C6 C7 . . 118.5(2)
O1 C7 C6 . . 120.6(2)
O1 C7 C8 . . 120.0(2)
C6 C7 C8 . . 119.4(2)
C7 C8 C9 . . 111.6(2)
C7 C8 H8A' . . 109.3
C9 C8 H8A' . . 109.3
C7 C8 H8B' . . 109.3
C9 C8 H8B' . . 109.3
H8A' C8 H8B' . . 108.0
N2 C9 C8 . . 111.5(2)
N2 C9 H9A . . 109.3
C8 C9 H9A . . 109.3
N2 C9 H9B . . 109.3
C8 C9 H9B . . 109.3
H9A C9 H9B . . 108.0
C11 C10 N2 . . 107.0(2)
C11 C10 H10 . . 126.5
N2 C10 H10 . . 126.5
C10 C11 N1 . . 109.5(2)
C10 C11 H11 . . 125.2
N1 C11 H11 . . 125.2
N1 C12 N2 . . 111.5(2)
N1 C12 H12 . . 124.3
N2 C12 H12 . . 124.3
C14 C13 N4 . . 107.2(3)
C14 C13 H13 . . 126.4
N4 C13 H13 . . 126.4
C13 C14 N3 . . 110.2(3)
C13 C14 H14 . . 124.9
N3 C14 H14 . . 124.9
N3 C15 N4 . . 112.6(2)
N3 C15 H15 . . 123.7
N4 C15 H15 . . 123.7
N4 C16 C17 . . 111.1(2)
N4 C16 H16A . . 109.4
C17 C16 H16A . . 109.4
N4 C16 H16B . . 109.4
C17 C16 H16B . . 109.4
H16A C16 H16B . . 108.0
C18 C17 C16 . . 113.1(3)
C18 C17 H17A . . 109.0
C16 C17 H17A . . 109.0
C18 C17 H17B . . 109.0
C16 C17 H17B . . 109.0
H17A C17 H17B . . 107.8
O2 C18 C19 . . 121.2(3)
O2 C18 C17 . . 120.7(3)
C19 C18 C17 . . 118.0(3)
C20 C19 C24 . . 118.8(3)
C20 C19 C18 . . 122.9(3)
C24 C19 C18 . . 118.3(3)
C19 C20 C21 . . 120.7(3)
C19 C20 H20 . . 119.7
C21 C20 H20 . . 119.7
C22 C21 C20 . . 119.5(4)
C22 C21 H21 . . 120.3
C20 C21 H21 . . 120.3
C23 C22 C21 . . 120.2(4)
C23 C22 H22 . . 119.9
C21 C22 H22 . . 119.9
C22 C23 C24 . . 120.5(4)
C22 C23 H23 . . 119.7
C24 C23 H23 . . 119.7
C23 C24 C19 . . 120.3(4)
C23 C24 H24 . . 119.9
C19 C24 H24 . . 119.9
O4 C25 O3 . . 121.3(3)
O4 C25 C26 . . 119.0(3)
O3 C25 C26 . . 119.7(3)
O4 C25 Cd1 . . 62.87(16)
O3 C25 Cd1 . . 58.67(15)
C26 C25 Cd1 . . 173.5(2)
C25 C26 H26A . . 109.5
C25 C26 H26B . . 109.5
H26A C26 H26B . . 109.5
C25 C26 H26C . . 109.5
H26A C26 H26C . . 109.5
H26B C26 H26C . . 109.5
O6 C27 O5 . . 122.6(2)
O6 C27 C28 . . 119.4(3)
O5 C27 C28 . . 118.0(3)
C27 C28 H28A . . 109.5
C27 C28 H28B . . 109.5
H28A C28 H28B . . 109.5
C27 C28 H28C . . 109.5
H28A C28 H28C . . 109.5
H28B C28 H28C . . 109.5

loop_
_geom_bond_atom_site_label_1
_geom_bond_atom_site_label_2
_geom_bond_site_symmetry_2
_geom_bond_distance
_geom_bond_publ_flag
Cd1 O5 3_677 2.2331(18) y
Cd1 N1 . 2.238(2) y
Cd1 N3 . 2.349(2) y
Cd1 O3 . 2.354(2) y
Cd1 O4 . 2.446(2) y
Cd1 O5 . 2.5855(18) y
Cd1 C25 . 2.749(3) ?
O1 C7 . 1.214(3) ?
O2 C18 . 1.215(3) ?
O3 C25 . 1.268(4) ?
O4 C25 . 1.257(4) ?
O5 C27 . 1.275(3) ?
O5 Cd1 3_677 2.2331(18) ?
O6 C27 . 1.229(3) ?
O7 H7A . 0.8500 ?
O7 H7B . 0.8499 ?
O8 H8A . 0.8500 ?
O8 H8B . 0.8500 ?
N1 C12 . 1.311(3) ?
N1 C11 . 1.364(3) ?
N2 C12 . 1.344(3) ?
N2 C10 . 1.358(3) ?
N2 C9 . 1.464(3) ?
N3 C15 . 1.316(3) ?
N3 C14 . 1.369(4) ?
N4 C15 . 1.338(3) ?
N4 C13 . 1.359(4) ?
N4 C16 . 1.455(3) ?
C1 C2 . 1.376(4) ?
C1 C6 . 1.388(4) ?
C1 H1 . 0.9300 ?
C2 C3 . 1.371(4) ?
C2 H2 . 0.9300 ?
C3 C4 . 1.374(4) ?
C3 H3 . 0.9300 ?
C4 C5 . 1.386(4) ?
C4 H4 . 0.9300 ?
C5 C6 . 1.386(4) ?
C5 H5 . 0.9300 ?
C6 C7 . 1.492(4) ?
C7 C8 . 1.509(3) ?
C8 C9 . 1.518(3) ?
C8 H8A' . 0.9700 ?
C8 H8B' . 0.9700 ?
C9 H9A . 0.9700 ?
C9 H9B . 0.9700 ?
C10 C11 . 1.342(4) ?
C10 H10 . 0.9300 ?
C11 H11 . 0.9300 ?
C12 H12 . 0.9300 ?
C13 C14 . 1.334(4) ?
C13 H13 . 0.9300 ?
C14 H14 . 0.9300 ?
C15 H15 . 0.9300 ?
C16 C17 . 1.517(4) ?
C16 H16A . 0.9700 ?
C16 H16B . 0.9700 ?
C17 C18 . 1.512(4) ?
C17 H17A . 0.9700 ?
C17 H17B . 0.9700 ?
C18 C19 . 1.490(4) ?
C19 C20 . 1.382(5) ?
C19 C24 . 1.398(4) ?
C20 C21 . 1.393(4) ?
C20 H20 . 0.9300 ?
C21 C22 . 1.382(6) ?
C21 H21 . 0.9300 ?
C22 C23 . 1.371(6) ?
C22 H22 . 0.9300 ?
C23 C24 . 1.379(5) ?
C23 H23 . 0.9300 ?
C24 H24 . 0.9300 ?
C25 C26 . 1.514(4) ?
C26 H26A . 0.9600 ?
C26 H26B . 0.9600 ?
C26 H26C . 0.9600 ?
C27 C28 . 1.499(4) ?
C28 H28A . 0.9600 ?
C28 H28B . 0.9600 ?
C28 H28C . 0.9600 ?

loop_
_geom_hbond_atom_site_label_D
_geom_hbond_atom_site_label_H
_geom_hbond_atom_site_label_A
_geom_hbond_site_symmetry_A
_geom_hbond_distance_DH
_geom_hbond_distance_HA
_geom_hbond_distance_DA
_geom_hbond_angle_DHA
O7 H7A O3 2_646 0.85 2.11 2.949(3) 169
O7 H7B O4 1_554 0.85 1.99 2.829(3) 171
O8 H8B O6 1_554 0.85 2.03 2.838(3) 159
O8 H8A O7 3_665 0.85 1.97 2.818(3) 174

loop_
_geom_torsion_atom_site_label_1
_geom_torsion_atom_site_label_2
_geom_torsion_atom_site_label_3
_geom_torsion_atom_site_label_4
_geom_torsion_site_symmetry_1
_geom_torsion_site_symmetry_4
_geom_torsion
O5 Cd1 O3 C25 3_677 . -165.80(17)
N1 Cd1 O3 C25 . . -29.1(2)
N3 Cd1 O3 C25 . . 78.93(18)
O4 Cd1 O3 C25 . . -3.00(17)
O5 Cd1 O3 C25 . . -95.91(18)
O5 Cd1 O4 C25 3_677 . 44.4(3)
N1 Cd1 O4 C25 . . 168.43(18)
N3 Cd1 O4 C25 . . -89.67(18)
O3 Cd1 O4 C25 . . 3.02(17)
O5 Cd1 O4 C25 . . 87.10(18)
O5 Cd1 O5 C27 3_677 . 144.8(3)
N1 Cd1 O5 C27 . . -110.7(2)
N3 Cd1 O5 C27 . . 3.1(6)
O3 Cd1 O5 C27 . . 37.2(2)
O4 Cd1 O5 C27 . . -17.2(2)
C25 Cd1 O5 C27 . . 10.0(2)
O5 Cd1 O5 Cd1 3_677 3_677 0.0
N1 Cd1 O5 Cd1 . 3_677 104.48(9)
N3 Cd1 O5 Cd1 . 3_677 -141.7(4)
O3 Cd1 O5 Cd1 . 3_677 -107.62(9)
O4 Cd1 O5 Cd1 . 3_677 -162.07(8)
C25 Cd1 O5 Cd1 . 3_677 -134.88(10)
O5 Cd1 N1 C12 3_677 . 164.3(2)
N3 Cd1 N1 C12 . . -76.8(2)
O3 Cd1 N1 C12 . . 26.7(3)
O4 Cd1 N1 C12 . . 5.7(2)
O5 Cd1 N1 C12 . . 94.5(2)
C25 Cd1 N1 C12 . . 11.8(3)
O5 Cd1 N1 C11 3_677 . -13.7(2)
N3 Cd1 N1 C11 . . 105.1(2)
O3 Cd1 N1 C11 . . -151.3(2)
O4 Cd1 N1 C11 . . -172.4(2)
O5 Cd1 N1 C11 . . -83.5(2)
C25 Cd1 N1 C11 . . -166.3(2)
O5 Cd1 N3 C15 3_677 . 25.8(3)
N1 Cd1 N3 C15 . . -82.6(2)
O3 Cd1 N3 C15 . . 131.2(2)
O4 Cd1 N3 C15 . . -174.2(3)
O5 Cd1 N3 C15 . . 165.2(3)
C25 Cd1 N3 C15 . . 158.3(3)
O5 Cd1 N3 C14 3_677 . -152.5(3)
N1 Cd1 N3 C14 . . 99.1(3)
O3 Cd1 N3 C14 . . -47.1(3)
O4 Cd1 N3 C14 . . 7.5(3)
O5 Cd1 N3 C14 . . -13.1(6)
C25 Cd1 N3 C14 . . -20.0(3)
C6 C1 C2 C3 . . 0.0(5)
C1 C2 C3 C4 . . 0.2(5)
C2 C3 C4 C5 . . -0.5(5)
C3 C4 C5 C6 . . 0.8(5)
C4 C5 C6 C1 . . -0.6(4)
C4 C5 C6 C7 . . -179.9(3)
C2 C1 C6 C5 . . 0.2(4)
C2 C1 C6 C7 . . 179.6(3)
C5 C6 C7 O1 . . -179.0(3)
C1 C6 C7 O1 . . 1.7(4)
C5 C6 C7 C8 . . 0.2(4)
C1 C6 C7 C8 . . -179.1(3)
O1 C7 C8 C9 . . -3.1(4)
C6 C7 C8 C9 . . 177.7(2)
C12 N2 C9 C8 . . 104.2(3)
C10 N2 C9 C8 . . -73.3(4)
C7 C8 C9 N2 . . 175.6(2)
C12 N2 C10 C11 . . 0.1(3)
C9 N2 C10 C11 . . 178.0(3)
N2 C10 C11 N1 . . -0.7(4)
C12 N1 C11 C10 . . 1.1(3)
Cd1 N1 C11 C10 . . 179.5(2)
C11 N1 C12 N2 . . -1.1(3)
Cd1 N1 C12 N2 . . -179.42(16)
C10 N2 C12 N1 . . 0.6(3)
C9 N2 C12 N1 . . -177.3(2)
C15 N4 C13 C14 . . -0.3(4)
C16 N4 C13 C14 . . 174.2(3)
N4 C13 C14 N3 . . 0.7(5)
C15 N3 C14 C13 . . -0.9(4)
Cd1 N3 C14 C13 . . 177.8(3)
C14 N3 C15 N4 . . 0.7(4)
Cd1 N3 C15 N4 . . -177.87(18)
C13 N4 C15 N3 . . -0.3(4)
C16 N4 C15 N3 . . -174.7(3)
C15 N4 C16 C17 . . 100.1(3)
C13 N4 C16 C17 . . -73.3(4)
N4 C16 C17 C18 . . 171.1(2)
C16 C17 C18 O2 . . 0.8(4)
C16 C17 C18 C19 . . -178.9(2)
O2 C18 C19 C20 . . -178.7(3)
C17 C18 C19 C20 . . 1.0(4)
O2 C18 C19 C24 . . 1.5(4)
C17 C18 C19 C24 . . -178.7(3)
C24 C19 C20 C21 . . 0.1(5)
C18 C19 C20 C21 . . -179.6(3)
C19 C20 C21 C22 . . 0.4(5)
C20 C21 C22 C23 . . -0.8(6)
C21 C22 C23 C24 . . 0.7(6)
C22 C23 C24 C19 . . -0.1(5)
C20 C19 C24 C23 . . -0.3(5)
C18 C19 C24 C23 . . 179.5(3)
Cd1 O4 C25 O3 . . -5.3(3)
Cd1 O4 C25 C26 . . 172.9(3)
Cd1 O3 C25 O4 . . 5.6(3)
Cd1 O3 C25 C26 . . -172.7(3)
O5 Cd1 C25 O4 3_677 . -156.24(15)
N1 Cd1 C25 O4 . . -13.4(2)
N3 Cd1 C25 O4 . . 86.62(18)
O3 Cd1 C25 O4 . . -174.6(3)
O5 Cd1 C25 O4 . . -92.28(17)
O5 Cd1 C25 O3 3_677 . 18.4(2)
N1 Cd1 C25 O3 . . 161.30(16)
N3 Cd1 C25 O3 . . -98.73(18)
O4 Cd1 C25 O3 . . 174.6(3)
O5 Cd1 C25 O3 . . 82.37(17)
O5 Cd1 C25 C26 3_677 . 95(2)
N1 Cd1 C25 C26 . . -122(2)
N3 Cd1 C25 C26 . . -22(2)
O3 Cd1 C25 C26 . . 77(2)
O4 Cd1 C25 C26 . . -108(2)
O5 Cd1 C25 C26 . . 159(2)
Cd1 O5 C27 O6 3_677 . 8.6(3)
Cd1 O5 C27 O6 . . -135.5(2)
Cd1 O5 C27 C28 3_677 . -170.7(2)
Cd1 O5 C27 C28 . . 45.2(4)
